data_2018757
loop_
_publ_author_name
'Wojewska, Dominika'
'Kluczyk, Alicja'
'\'Slepokura, Katarzyna'

_publ_section_title
;
 Geometric changes around an N atom due to a urethane-type
 bis(<i>tert</i>-butoxycarbonyl) substituent
;
_journal_coeditor_code QS3019
_journal_issue 1
_journal_name_full 'Acta Crystallographica Section C'
_journal_page_first 82
_journal_page_last 86
_journal_paper_doi 10.1107/S0108270112048846
_journal_volume 69
_journal_year 2013
_chemical_formula_iupac 'C11 H19 N O6'
_chemical_formula_moiety 'C11 H19 N O6'
_chemical_formula_sum 'C11 H19 N O6'
_chemical_formula_weight 261.27
_chemical_melting_point 335.7
_chemical_name_systematic
;
Dimethyl (2<i>S</i>)-2-[(<i>tert</i>-butoxycarbonyl)amino]butanedioate
;
_space_group_IT_number 4
_symmetry_cell_setting monoclinic
_symmetry_space_group_name_Hall 'P 2yb'
_symmetry_space_group_name_H-M 'P 1 21 1'
_atom_sites_solution_hydrogens difmap
_atom_sites_solution_primary direct
_atom_sites_solution_secondary difmap
_audit_creation_method SHELXL97
_cell_angle_alpha 90.00
_cell_angle_beta 99.74(3)
_cell_angle_gamma 90.00
_cell_formula_units_Z 2
_cell_length_a 9.219(3)
_cell_length_b 5.815(2)
_cell_length_c 12.263(4)
_cell_measurement_reflns_used 5074
_cell_measurement_temperature 100(2)
_cell_measurement_theta_max 38.57
_cell_measurement_theta_min 4.97
_cell_volume 647.9(4)
_computing_cell_refinement 'CrysAlis RED (Oxford Diffraction, 2009)'
_computing_data_collection 'CrysAlis CCD (Oxford Diffraction, 2009)'
_computing_data_reduction 'CrysAlis RED (Oxford Diffraction, 2009)'
_computing_molecular_graphics 'DIAMOND (Brandenburg, 2012)'
_computing_publication_material 'SHELXL97 (Sheldrick, 2008)'
_computing_structure_refinement 'SHELXL97 (Sheldrick, 2008)'
_computing_structure_solution 'SHELXS97 (Sheldrick, 2008)'
_diffrn_ambient_temperature 100(2)
_diffrn_measured_fraction_theta_full 0.973
_diffrn_measured_fraction_theta_max 0.923
_diffrn_measurement_device_type 'Oxford Xcalibur PX \k-geometry diffractometer with Onyx CCD camera'
_diffrn_measurement_method '\w and \f'
_diffrn_radiation_monochromator graphite
_diffrn_radiation_source 'Enhance (Mo) X-ray Source'
_diffrn_radiation_type MoK\a
_diffrn_radiation_wavelength 0.71073
_diffrn_reflns_av_R_equivalents 0.0248
_diffrn_reflns_av_sigmaI/netI 0.0253
_diffrn_reflns_limit_h_max 13
_diffrn_reflns_limit_h_min -13
_diffrn_reflns_limit_k_max 8
_diffrn_reflns_limit_k_min -6
_diffrn_reflns_limit_l_max 9
_diffrn_reflns_limit_l_min -18
_diffrn_reflns_number 7321
_diffrn_reflns_theta_full 26.50
_diffrn_reflns_theta_max 32.99
_diffrn_reflns_theta_min 4.87
_exptl_absorpt_coefficient_mu 0.109
_exptl_absorpt_correction_T_max 1.00000
_exptl_absorpt_correction_T_min 0.94208
_exptl_absorpt_correction_type multi-scan
_exptl_absorpt_process_details '(CrysAlis RED; Oxford Diffraction, 2009)'
_exptl_crystal_colour colourless
_exptl_crystal_density_diffrn 1.339
_exptl_crystal_density_method 'not measured'
_exptl_crystal_description block
_exptl_crystal_F_000 280
_exptl_crystal_size_max 0.46
_exptl_crystal_size_mid 0.16
_exptl_crystal_size_min 0.12
_refine_diff_density_max 0.254
_refine_diff_density_min -0.179
_refine_ls_abs_structure_details 'known absolute configuration'
_refine_ls_extinction_method none
_refine_ls_goodness_of_fit_ref 1.072
_refine_ls_hydrogen_treatment mixed
_refine_ls_matrix_type full
_refine_ls_number_parameters 172
_refine_ls_number_reflns 2437
_refine_ls_number_restraints 1
_refine_ls_restrained_S_all 1.072
_refine_ls_R_factor_all 0.0347
_refine_ls_R_factor_gt 0.0303
_refine_ls_shift/su_max 0.000
_refine_ls_shift/su_mean 0.000
_refine_ls_structure_factor_coef Fsqd
_refine_ls_weighting_details 'calc w = 1/[\s^2^(Fo^2^)+(0.0502P)^2^+0.0009P] where P=(Fo^2^+2Fc^2^)/3'
_refine_ls_weighting_scheme calc
_refine_ls_wR_factor_gt 0.0767
_refine_ls_wR_factor_ref 0.0784
_reflns_number_gt 2219
_reflns_number_total 2437
_reflns_threshold_expression I>2\s(I)
_cod_data_source_file qs3019.cif
_cod_data_source_block I
_cod_original_sg_symbol_H-M 'P 21'
_cod_database_code 2018757
_cod_database_fobs_code 2018757

loop_
_symmetry_equiv_pos_as_xyz
'x, y, z'
'-x, y+1/2, -z'

loop_
_atom_site_type_symbol
_atom_site_label
_atom_site_fract_x
_atom_site_fract_y
_atom_site_fract_z
_atom_site_U_iso_or_equiv
_atom_site_adp_type
_atom_site_calc_flag
_atom_site_refinement_flags
_atom_site_occupancy
_atom_site_symmetry_multiplicity
O O1 0.63269(10) 0.20152(18) 0.13353(8) 0.0217(2) Uani d . 1 1
O O2 0.65256(9) 0.55942(17) 0.06905(7) 0.01841(19) Uani d . 1 1
O O3 0.65512(12) 0.5827(2) 0.34131(8) 0.0310(3) Uani d . 1 1
O O4 0.54946(10) 0.92255(18) 0.36528(7) 0.0212(2) Uani d . 1 1
O O5 0.14865(9) 0.41478(17) 0.15578(7) 0.01748(18) Uani d . 1 1
O O6 0.21240(9) 0.12764(17) 0.28274(7) 0.01610(18) Uani d . 1 1
N N1 0.38691(11) 0.31665(19) 0.21778(8) 0.0154(2) Uani d . 1 1
H H1N 0.445(2) 0.220(4) 0.2574(13) 0.027(4) Uiso d . 1 1
C C1 0.78864(13) 0.4954(3) 0.03299(10) 0.0190(2) Uani d . 1 1
H H1A 0.7709 0.3642 -0.0177 0.029 Uiso calc R 1 1
H H1B 0.8619 0.4530 0.0974 0.029 Uiso calc R 1 1
H H1C 0.8253 0.6257 -0.0052 0.029 Uiso calc R 1 1
C C2 0.58746(12) 0.3950(2) 0.11908(9) 0.0150(2) Uani d . 1 1
C C3 0.44432(12) 0.4842(2) 0.14933(9) 0.0139(2) Uani d . 1 1
H H3 0.3720 0.4966 0.0790 0.017 Uiso calc R 1 1
C C4 0.45833(12) 0.7232(2) 0.20160(9) 0.0151(2) Uani d . 1 1
H H4A 0.4909 0.8330 0.1490 0.018 Uiso calc R 1 1
H H4B 0.3605 0.7737 0.2154 0.018 Uiso calc R 1 1
C C5 0.56600(12) 0.7290(2) 0.30909(9) 0.0174(2) Uani d . 1 1
C C6 0.64810(15) 0.9499(3) 0.46926(10) 0.0273(3) Uani d . 1 1
H H6A 0.7501 0.9389 0.4569 0.041 Uiso calc R 1 1
H H6B 0.6291 0.8286 0.5206 0.041 Uiso calc R 1 1
H H6C 0.6320 1.1006 0.5009 0.041 Uiso calc R 1 1
C C7 0.23948(12) 0.2960(2) 0.21367(9) 0.0137(2) Uani d . 1 1
C C8 0.05995(12) 0.0577(2) 0.29009(9) 0.0155(2) Uani d . 1 1
C C9 0.08611(15) -0.1302(3) 0.37752(11) 0.0227(3) Uani d . 1 1
H H9A 0.1402 -0.0663 0.4465 0.034 Uiso calc R 1 1
H H9B 0.1437 -0.2546 0.3518 0.034 Uiso calc R 1 1
H H9C -0.0087 -0.1908 0.3905 0.034 Uiso calc R 1 1
C C10 -0.01501(14) -0.0408(2) 0.17988(10) 0.0191(2) Uani d . 1 1
H H10A 0.0444 -0.1671 0.1581 0.029 Uiso calc R 1 1
H H10B -0.0250 0.0798 0.1233 0.029 Uiso calc R 1 1
H H10C -0.1127 -0.0986 0.1873 0.029 Uiso calc R 1 1
C C11 -0.02366(14) 0.2580(3) 0.32932(10) 0.0199(2) Uani d . 1 1
H H11A -0.0303 0.3834 0.2753 0.030 Uiso calc R 1 1
H H11B 0.0283 0.3121 0.4011 0.030 Uiso calc R 1 1
H H11C -0.1229 0.2077 0.3369 0.030 Uiso calc R 1 1

loop_
_atom_site_aniso_label
_atom_site_aniso_U_11
_atom_site_aniso_U_22
_atom_site_aniso_U_33
_atom_site_aniso_U_12
_atom_site_aniso_U_13
_atom_site_aniso_U_23
O1 0.0194(4) 0.0158(5) 0.0316(4) 0.0010(3) 0.0090(4) 0.0010(4)
O2 0.0151(4) 0.0200(5) 0.0213(4) -0.0004(3) 0.0065(3) 0.0040(4)
O3 0.0294(5) 0.0296(6) 0.0296(4) 0.0128(5) -0.0079(4) -0.0053(5)
O4 0.0208(4) 0.0217(5) 0.0194(4) 0.0025(4) -0.0015(3) -0.0048(4)
O5 0.0146(4) 0.0169(4) 0.0210(4) 0.0025(3) 0.0031(3) 0.0033(3)
O6 0.0134(3) 0.0162(4) 0.0190(4) 0.0000(3) 0.0037(3) 0.0043(3)
N1 0.0135(4) 0.0139(5) 0.0189(4) 0.0004(4) 0.0027(3) 0.0053(4)
C1 0.0145(5) 0.0260(7) 0.0175(5) -0.0022(5) 0.0052(4) -0.0010(5)
C2 0.0138(4) 0.0162(5) 0.0149(4) -0.0014(4) 0.0019(4) -0.0008(4)
C3 0.0137(4) 0.0127(5) 0.0157(4) -0.0002(4) 0.0034(4) 0.0018(4)
C4 0.0152(4) 0.0131(5) 0.0169(4) 0.0012(4) 0.0020(4) 0.0005(4)
C5 0.0150(5) 0.0193(6) 0.0178(4) 0.0002(5) 0.0027(4) -0.0002(5)
C6 0.0236(6) 0.0367(9) 0.0197(5) 0.0000(6) -0.0019(4) -0.0090(6)
C7 0.0145(4) 0.0132(5) 0.0140(4) -0.0006(4) 0.0039(4) -0.0017(4)
C8 0.0137(4) 0.0148(6) 0.0191(5) -0.0014(4) 0.0059(4) 0.0000(4)
C9 0.0241(6) 0.0203(7) 0.0252(5) -0.0008(5) 0.0088(5) 0.0070(5)
C10 0.0177(5) 0.0174(6) 0.0224(5) -0.0022(4) 0.0045(4) -0.0042(5)
C11 0.0207(5) 0.0194(6) 0.0213(5) 0.0007(5) 0.0081(4) -0.0021(5)

loop_
_atom_type_symbol
_atom_type_description
_atom_type_scat_dispersion_real
_atom_type_scat_dispersion_imag
_atom_type_scat_source
C C 0.0033 0.0000 'International Tables Vol C Tables 4.2.6.8 and 6.1.1.4'
H H 0.0000 0.0000 'International Tables Vol C Tables 4.2.6.8 and 6.1.1.4'
N N 0.0061 0.0000 'International Tables Vol C Tables 4.2.6.8 and 6.1.1.4'
O O 0.0106 0.0000 'International Tables Vol C Tables 4.2.6.8 and 6.1.1.4'

loop_
_geom_angle_atom_site_label_1
_geom_angle_atom_site_label_2
_geom_angle_atom_site_label_3
_geom_angle
_geom_angle_publ_flag
C2 O2 C1 115.93(11) ?
C5 O4 C6 115.87(11) ?
C7 O6 C8 121.15(9) ?
C7 N1 C3 120.10(10) yes
C3 N1 H1N 120.6(12) yes
C7 N1 H1N 119.1(13) yes
O2 C1 H1A 109.5 ?
O2 C1 H1B 109.5 ?
H1A C1 H1B 109.5 ?
O2 C1 H1C 109.5 ?
H1A C1 H1C 109.5 ?
H1B C1 H1C 109.5 ?
O1 C2 O2 124.55(12) ?
O1 C2 C3 125.22(12) ?
O2 C2 C3 110.15(11) ?
N1 C3 C2 109.27(10) ?
N1 C3 C4 112.56(10) ?
C2 C3 C4 113.43(10) ?
N1 C3 H3 107.1 ?
C2 C3 H3 107.1 ?
C4 C3 H3 107.1 ?
C5 C4 C3 112.54(10) ?
C5 C4 H4A 109.1 ?
C3 C4 H4A 109.1 ?
C5 C4 H4B 109.1 ?
C3 C4 H4B 109.1 ?
H4A C4 H4B 107.8 ?
O3 C5 O4 123.75(11) ?
O3 C5 C4 125.63(12) ?
O4 C5 C4 110.62(10) ?
O4 C6 H6A 109.5 ?
O4 C6 H6B 109.5 ?
H6A C6 H6B 109.5 ?
O4 C6 H6C 109.5 ?
H6A C6 H6C 109.5 ?
H6B C6 H6C 109.5 ?
O5 C7 O6 126.69(11) ?
O5 C7 N1 123.90(11) ?
O6 C7 N1 109.41(10) ?
O6 C8 C11 110.29(10) ?
O6 C8 C9 101.61(10) ?
C11 C8 C9 110.85(11) ?
O6 C8 C10 110.03(10) ?
C11 C8 C10 113.04(10) ?
C9 C8 C10 110.45(12) ?
C8 C9 H9A 109.5 ?
C8 C9 H9B 109.5 ?
H9A C9 H9B 109.5 ?
C8 C9 H9C 109.5 ?
H9A C9 H9C 109.5 ?
H9B C9 H9C 109.5 ?
C8 C10 H10A 109.5 ?
C8 C10 H10B 109.5 ?
H10A C10 H10B 109.5 ?
C8 C10 H10C 109.5 ?
H10A C10 H10C 109.5 ?
H10B C10 H10C 109.5 ?
C8 C11 H11A 109.5 ?
C8 C11 H11B 109.5 ?
H11A C11 H11B 109.5 ?
C8 C11 H11C 109.5 ?
H11A C11 H11C 109.5 ?
H11B C11 H11C 109.5 ?

loop_
_geom_bond_atom_site_label_1
_geom_bond_atom_site_label_2
_geom_bond_distance
_geom_bond_publ_flag
O1 C2 1.2026(17) ?
O2 C2 1.3324(16) ?
O2 C1 1.4476(15) ?
O3 C5 1.2021(17) ?
O4 C5 1.3416(17) ?
O4 C6 1.4443(15) ?
O5 C7 1.2169(14) ?
O6 C7 1.3455(15) ?
O6 C8 1.4804(15) ?
N1 C3 1.4438(16) yes
N1 C7 1.3568(16) yes
N1 H1N 0.87(2) yes
C1 H1A 0.98 ?
C1 H1B 0.98 ?
C1 H1C 0.98 ?
C2 C3 1.5211(17) ?
C3 C4 1.5264(18) ?
C3 H3 1.00 ?
C4 C5 1.5104(16) ?
C4 H4A 0.99 ?
C4 H4B 0.99 ?
C6 H6A 0.98 ?
C6 H6B 0.98 ?
C6 H6C 0.98 ?
C8 C11 1.5188(19) ?
C8 C9 1.5214(19) ?
C8 C10 1.5220(17) ?
C9 H9A 0.98 ?
C9 H9B 0.98 ?
C9 H9C 0.98 ?
C10 H10A 0.98 ?
C10 H10B 0.98 ?
C10 H10C 0.98 ?
C11 H11A 0.98 ?
C11 H11B 0.98 ?
C11 H11C 0.98 ?

loop_
_geom_hbond_atom_site_label_D
_geom_hbond_atom_site_label_H
_geom_hbond_atom_site_label_A
_geom_hbond_site_symmetry_A
_geom_hbond_distance_DH
_geom_hbond_distance_HA
_geom_hbond_distance_DA
_geom_hbond_angle_DHA
N1 H1N O4 1_545 0.87(2) 2.29(2) 3.1388(16) 166.6(17)
C1 H1C O5 2_655 0.98 2.54 3.4775(19) 160
C1 H1B O5 1_655 0.98 2.63 3.4368(18) 140
C4 H4A O1 1_565 0.99 2.53 3.3869(19) 144
C10 H10B O5 . 0.98 2.51 3.0875(19) 118
C10 H10A O5 1_545 0.98 2.62 3.5407(19) 157
C11 H11A O5 . 0.98 2.39 3.0045(18) 120

loop_
_geom_torsion_atom_site_label_1
_geom_torsion_atom_site_label_2
_geom_torsion_atom_site_label_3
_geom_torsion_atom_site_label_4
_geom_torsion
_geom_torsion_publ_flag
C1 O2 C2 O1 -1.44(16) ?
C1 O2 C2 C3 -178.41(8) ?
C7 N1 C3 C2 -149.02(10) yes
C7 N1 C3 C4 84.01(12) yes
O1 C2 C3 N1 11.62(15) ?
O2 C2 C3 N1 -171.43(9) ?
O1 C2 C3 C4 138.10(12) ?
O2 C2 C3 C4 -44.96(12) ?
N1 C3 C4 C5 62.96(13) ?
C2 C3 C4 C5 -61.75(13) yes
C6 O4 C5 O3 0.76(19) ?
C6 O4 C5 C4 -179.15(11) ?
C3 C4 C5 O3 15.03(19) ?
C3 C4 C5 O4 -165.07(10) ?
C8 O6 C7 O5 3.94(17) ?
C8 O6 C7 N1 -176.27(10) ?
C3 N1 C7 O5 -1.19(18) yes
C3 N1 C7 O6 179.01(10) yes
C7 O6 C8 C11 -61.77(13) ?
C7 O6 C8 C9 -179.37(10) ?
C7 O6 C8 C10 63.61(14) ?
O5 C7 N1 H1N -175.9(14) yes

loop_
_cod_related_entry_id
_cod_related_entry_database
_cod_related_entry_code
1 ChemSpider 9175016
